data_4106413
loop_
_publ_author_name
'Kenji Mochida'
'Katsuaki Kawasumi'
'Yasutomo Segawa'
'Kenichiro Itami'

_publ_section_title
;
 Direct Arylation of Polycyclic Aromatic Hydrocarbons through Palladium
 Catalysis
;
_journal_name_full 'Journal of the American Chemical Society'
_journal_page_first 10716
_journal_page_last 10719
_journal_paper_doi 10.1021/ja202975w
_journal_volume 133
_journal_year 2011
_chemical_formula_sum 'C30 H18'
_chemical_formula_weight 378.44
_chemical_name_systematic
; 
 ? 
;
_space_group_IT_number 2
_symmetry_cell_setting triclinic
_symmetry_space_group_name_Hall '-P 1'
_symmetry_space_group_name_H-M 'P -1'
_atom_sites_solution_hydrogens geom
_atom_sites_solution_primary direct
_atom_sites_solution_secondary difmap
_audit_creation_method SHELXL-97
_cell_angle_alpha 85.547(12)
_cell_angle_beta 85.134(11)
_cell_angle_gamma 78.235(12)
_cell_formula_units_Z 2
_cell_length_a 3.9020(15)
_cell_length_b 12.153(5)
_cell_length_c 19.400(8)
_cell_measurement_reflns_used 1825
_cell_measurement_temperature 103(2)
_cell_measurement_theta_max 25.3295
_cell_measurement_theta_min 3.1676
_cell_volume 895.7(6)
_computing_cell_refinement 'RIGAKU CrystalClear'
_computing_data_collection 'RIGAKU CrystalClear'
_computing_data_reduction 'RIGAKU CrystalClear'
_computing_molecular_graphics ORTEP-III
_computing_structure_refinement 'SHELXL-97 (Sheldrick, 1997)'
_computing_structure_solution SIR-97
_diffrn_ambient_temperature 103(2)
_diffrn_measured_fraction_theta_full 0.981
_diffrn_measured_fraction_theta_max 0.981
_diffrn_measurement_device_type
;
Saturn70 CCD (4x4 bin mode) with MicroMax-007
;
_diffrn_radiation_monochromator graphite
_diffrn_radiation_source 'fine-focus sealed tube'
_diffrn_radiation_type MoK\a
_diffrn_radiation_wavelength 0.71070
_diffrn_reflns_av_R_equivalents 0.0393
_diffrn_reflns_av_sigmaI/netI 0.0659
_diffrn_reflns_limit_h_max 4
_diffrn_reflns_limit_h_min -4
_diffrn_reflns_limit_k_max 13
_diffrn_reflns_limit_k_min -14
_diffrn_reflns_limit_l_max 16
_diffrn_reflns_limit_l_min -22
_diffrn_reflns_number 6035
_diffrn_reflns_theta_full 25.00
_diffrn_reflns_theta_max 25.00
_diffrn_reflns_theta_min 3.43
_exptl_absorpt_coefficient_mu 0.080
_exptl_absorpt_correction_T_max 0.9984
_exptl_absorpt_correction_T_min 0.9921
_exptl_absorpt_correction_type multi-scan
_exptl_absorpt_process_details 'Jacobson, R. (1998) Private communication'
_exptl_crystal_colour Yellow
_exptl_crystal_density_diffrn 1.403
_exptl_crystal_description Chip
_exptl_crystal_F_000 396
_exptl_crystal_size_max 0.10
_exptl_crystal_size_mid 0.02
_exptl_crystal_size_min 0.02
_refine_diff_density_max 0.283
_refine_diff_density_min -0.207
_refine_diff_density_rms 0.054
_refine_ls_extinction_method none
_refine_ls_goodness_of_fit_ref 1.061
_refine_ls_hydrogen_treatment constr
_refine_ls_matrix_type full
_refine_ls_number_parameters 271
_refine_ls_number_reflns 3107
_refine_ls_number_restraints 0
_refine_ls_restrained_S_all 1.061
_refine_ls_R_factor_all 0.0954
_refine_ls_R_factor_gt 0.0564
_refine_ls_shift/su_max 0.000
_refine_ls_shift/su_mean 0.000
_refine_ls_structure_factor_coef Fsqd
_refine_ls_weighting_details 'calc w=1/[\s^2^(Fo^2^)+(0.0603P)^2^+0.0716P] where P=(Fo^2^+2Fc^2^)/3'
_refine_ls_weighting_scheme calc
_refine_ls_wR_factor_gt 0.1211
_refine_ls_wR_factor_ref 0.1419
_reflns_number_gt 2031
_reflns_number_total 3107
_reflns_threshold_expression >2sigma(I)
_cod_data_source_file ja202975w_si_002_3.cif
_cod_data_source_block 8
_cod_database_code 4106413

loop_
_symmetry_equiv_pos_as_xyz
'x, y, z'
'-x, -y, -z'

loop_
_atom_site_label
_atom_site_type_symbol
_atom_site_fract_x
_atom_site_fract_y
_atom_site_fract_z
_atom_site_U_iso_or_equiv
_atom_site_adp_type
_atom_site_occupancy
_atom_site_symmetry_multiplicity
_atom_site_calc_flag
_atom_site_refinement_flags
C1 C 0.3471(6) 0.57395(19) 0.15890(12) 0.0184(5) Uani 1 1 d .
C2 C -0.1741(6) 0.81813(19) 0.45135(12) 0.0198(6) Uani 1 1 d .
C3 C -0.0680(6) 0.8952(2) 0.40066(12) 0.0212(6) Uani 1 1 d .
H1 H -0.0814 0.9705 0.4122 0.025 Uiso 1 1 calc R
C4 C 0.1522(6) 0.94671(18) 0.28030(12) 0.0181(5) Uani 1 1 d .
C5 C -0.0251(6) 0.6758(2) 0.36673(11) 0.0197(5) Uani 1 1 d .
H2 H -0.0128 0.6006 0.3551 0.024 Uiso 1 1 calc R
C6 C 0.2052(6) 0.6604(2) 0.10718(12) 0.0210(6) Uani 1 1 d .
C7 C 0.1958(6) 1.05436(19) 0.29650(12) 0.0219(6) Uani 1 1 d .
H3 H 0.1550 1.0747 0.3432 0.026 Uiso 1 1 calc R
C8 C 0.0560(6) 0.86542(19) 0.33409(12) 0.0185(5) Uani 1 1 d .
C9 C -0.1603(6) 0.70658(19) 0.43377(12) 0.0187(5) Uani 1 1 d .
C10 C 0.0054(6) 0.8561(2) 0.07087(12) 0.0231(6) Uani 1 1 d .
H4 H -0.0389 0.9336 0.0800 0.028 Uiso 1 1 calc R
C11 C 0.1860(6) 0.80422(19) 0.19321(12) 0.0191(5) Uani 1 1 d .
C12 C 0.0909(6) 0.75109(19) 0.31707(12) 0.0185(5) Uani 1 1 d .
C13 C 0.2051(6) 0.91817(19) 0.21077(12) 0.0187(5) Uani 1 1 d .
C14 C 0.2028(6) 0.71984(19) 0.24595(12) 0.0181(5) Uani 1 1 d .
C15 C 0.6506(6) 0.3845(2) 0.19071(13) 0.0242(6) Uani 1 1 d .
H5 H 0.7543 0.3105 0.1779 0.029 Uiso 1 1 calc R
C16 C 0.3352(6) 0.6033(2) 0.22852(12) 0.0205(5) Uani 1 1 d .
C17 C 0.4952(6) 0.51990(19) 0.27721(12) 0.0204(6) Uani 1 1 d .
H6 H 0.4965 0.5381 0.3239 0.024 Uiso 1 1 calc R
C18 C 0.3161(6) 0.99639(19) 0.16132(12) 0.0219(6) Uani 1 1 d .
H7 H 0.3622 0.9771 0.1144 0.026 Uiso 1 1 calc R
C19 C 0.5013(6) 0.4640(2) 0.14246(12) 0.0237(6) Uani 1 1 d .
H8 H 0.5025 0.4438 0.0961 0.028 Uiso 1 1 calc R
C20 C 0.1462(6) 0.7746(2) 0.12270(12) 0.0208(6) Uani 1 1 d .
C21 C -0.0687(7) 0.8259(2) 0.00770(12) 0.0260(6) Uani 1 1 d .
H9 H -0.1631 0.8824 -0.0260 0.031 Uiso 1 1 calc R
C22 C 0.1277(6) 0.6328(2) 0.04226(12) 0.0248(6) Uani 1 1 d .
H10 H 0.1692 0.5558 0.0320 0.030 Uiso 1 1 calc R
C23 C -0.2851(6) 0.6293(2) 0.48331(12) 0.0227(6) Uani 1 1 d .
H11 H -0.2825 0.5548 0.4714 0.027 Uiso 1 1 calc R
C24 C 0.2951(6) 1.1297(2) 0.24674(13) 0.0236(6) Uani 1 1 d .
H12 H 0.3191 1.2019 0.2588 0.028 Uiso 1 1 calc R
C25 C -0.3025(6) 0.8482(2) 0.51992(12) 0.0247(6) Uani 1 1 d .
H13 H -0.3083 0.9223 0.5330 0.030 Uiso 1 1 calc R
C26 C -0.4167(7) 0.7716(2) 0.56678(13) 0.0270(6) Uani 1 1 d .
H14 H -0.5016 0.7928 0.6122 0.032 Uiso 1 1 calc R
C27 C -0.0068(7) 0.7139(2) -0.00699(12) 0.0281(6) Uani 1 1 d .
H15 H -0.0566 0.6931 -0.0507 0.034 Uiso 1 1 calc R
C28 C 0.6487(6) 0.4133(2) 0.25873(12) 0.0234(6) Uani 1 1 d .
H16 H 0.7540 0.3590 0.2925 0.028 Uiso 1 1 calc R
C29 C 0.3607(6) 1.1003(2) 0.17840(12) 0.0247(6) Uani 1 1 d .
H17 H 0.4357 1.1515 0.1437 0.030 Uiso 1 1 calc R
C30 C -0.4094(6) 0.6617(2) 0.54826(12) 0.0248(6) Uani 1 1 d .
H18 H -0.4916 0.6092 0.5812 0.030 Uiso 1 1 calc R

loop_
_atom_site_aniso_label
_atom_site_aniso_U_11
_atom_site_aniso_U_22
_atom_site_aniso_U_33
_atom_site_aniso_U_23
_atom_site_aniso_U_13
_atom_site_aniso_U_12
C1 0.0171(12) 0.0209(13) 0.0186(13) -0.0017(10) 0.0004(10) -0.0076(10)
C2 0.0180(13) 0.0246(14) 0.0179(13) -0.0010(11) -0.0050(10) -0.0054(10)
C3 0.0233(13) 0.0202(13) 0.0208(13) -0.0020(11) -0.0030(10) -0.0050(11)
C4 0.0150(12) 0.0182(13) 0.0200(13) 0.0005(10) -0.0047(10) 0.0001(10)
C5 0.0196(13) 0.0216(13) 0.0187(13) -0.0014(10) -0.0036(10) -0.0052(10)
C6 0.0175(13) 0.0258(14) 0.0196(13) -0.0015(11) 0.0012(10) -0.0049(10)
C7 0.0225(14) 0.0222(13) 0.0205(13) -0.0018(11) -0.0010(10) -0.0034(11)
C8 0.0170(12) 0.0219(13) 0.0170(13) -0.0001(10) -0.0052(10) -0.0033(10)
C9 0.0185(13) 0.0223(13) 0.0167(12) -0.0016(10) -0.0059(10) -0.0051(10)
C10 0.0237(14) 0.0248(14) 0.0207(13) 0.0007(11) -0.0017(11) -0.0053(11)
C11 0.0157(12) 0.0228(13) 0.0184(13) -0.0016(11) 0.0002(10) -0.0032(10)
C12 0.0144(12) 0.0235(13) 0.0177(13) -0.0013(11) -0.0052(10) -0.0026(10)
C13 0.0140(12) 0.0224(13) 0.0189(13) 0.0005(10) -0.0049(10) -0.0012(10)
C14 0.0154(12) 0.0215(13) 0.0191(13) -0.0019(10) -0.0033(10) -0.0065(10)
C15 0.0235(14) 0.0225(13) 0.0263(14) -0.0045(11) 0.0025(11) -0.0045(11)
C16 0.0188(13) 0.0257(14) 0.0183(13) -0.0009(10) -0.0014(10) -0.0080(10)
C17 0.0198(13) 0.0228(13) 0.0188(13) 0.0005(10) -0.0004(10) -0.0058(10)
C18 0.0197(13) 0.0271(14) 0.0186(13) 0.0009(11) -0.0026(10) -0.0046(11)
C19 0.0272(14) 0.0271(14) 0.0183(13) -0.0038(11) 0.0013(11) -0.0089(11)
C20 0.0180(13) 0.0260(14) 0.0176(13) 0.0012(11) 0.0015(10) -0.0046(11)
C21 0.0274(14) 0.0346(15) 0.0155(13) 0.0014(11) -0.0031(11) -0.0055(12)
C22 0.0256(14) 0.0273(14) 0.0226(14) -0.0054(11) -0.0030(11) -0.0055(11)
C23 0.0237(14) 0.0240(14) 0.0214(14) 0.0001(11) -0.0020(10) -0.0076(11)
C24 0.0231(14) 0.0210(14) 0.0272(14) -0.0007(11) -0.0054(11) -0.0047(11)
C25 0.0272(14) 0.0259(14) 0.0214(14) -0.0026(11) -0.0004(11) -0.0061(11)
C26 0.0266(14) 0.0357(16) 0.0199(14) -0.0024(12) -0.0005(11) -0.0090(12)
C27 0.0264(15) 0.0420(17) 0.0164(13) -0.0056(12) -0.0011(11) -0.0068(12)
C28 0.0231(14) 0.0227(14) 0.0246(14) 0.0000(11) -0.0002(11) -0.0061(11)
C29 0.0235(14) 0.0276(15) 0.0224(14) 0.0037(11) -0.0041(11) -0.0045(11)
C30 0.0268(14) 0.0305(15) 0.0171(13) 0.0008(11) -0.0002(11) -0.0071(11)

loop_
_atom_type_symbol
_atom_type_description
_atom_type_scat_dispersion_real
_atom_type_scat_dispersion_imag
_atom_type_scat_source
C C 0.0033 0.0016 'International Tables Vol C Tables 4.2.6.8 and 6.1.1.4'
H H 0.0000 0.0000 'International Tables Vol C Tables 4.2.6.8 and 6.1.1.4'

loop_
_geom_angle_atom_site_label_1
_geom_angle_atom_site_label_2
_geom_angle_atom_site_label_3
_geom_angle
C19 C1 C16 118.9(2)
C19 C1 C6 122.6(2)
C16 C1 C6 118.5(2)
C3 C2 C9 118.8(2)
C3 C2 C25 122.7(2)
C9 C2 C25 118.5(2)
C8 C3 C2 122.4(2)
C8 C3 H1 118.8
C2 C3 H1 118.8
C13 C4 C7 118.8(2)
C13 C4 C8 119.8(2)
C7 C4 C8 121.4(2)
C12 C5 C9 122.7(2)
C12 C5 H2 118.7
C9 C5 H2 118.7
C22 C6 C20 119.5(2)
C22 C6 C1 121.4(2)
C20 C6 C1 119.2(2)
C24 C7 C4 121.7(2)
C24 C7 H3 119.1
C4 C7 H3 119.1
C3 C8 C12 119.2(2)
C3 C8 C4 122.5(2)
C12 C8 C4 118.4(2)
C5 C9 C2 118.6(2)
C5 C9 C23 121.9(2)
C2 C9 C23 119.5(2)
C21 C10 C20 121.7(2)
C21 C10 H4 119.1
C20 C10 H4 119.1
C14 C11 C13 118.5(2)
C14 C11 C20 117.9(2)
C13 C11 C20 123.6(2)
C5 C12 C8 118.2(2)
C5 C12 C14 121.6(2)
C8 C12 C14 119.7(2)
C18 C13 C4 117.9(2)
C18 C13 C11 121.8(2)
C4 C13 C11 119.8(2)
C11 C14 C16 118.6(2)
C11 C14 C12 118.8(2)
C16 C14 C12 122.6(2)
C19 C15 C28 119.1(2)
C19 C15 H5 120.4
C28 C15 H5 120.4
C17 C16 C1 117.5(2)
C17 C16 C14 122.1(2)
C1 C16 C14 119.9(2)
C28 C17 C16 121.8(2)
C28 C17 H6 119.1
C16 C17 H6 119.1
C29 C18 C13 122.3(2)
C29 C18 H7 118.9
C13 C18 H7 118.9
C15 C19 C1 122.4(2)
C15 C19 H8 118.8
C1 C19 H8 118.8
C6 C20 C10 117.3(2)
C6 C20 C11 119.9(2)
C10 C20 C11 122.3(2)
C10 C21 C27 120.4(2)
C10 C21 H9 119.8
C27 C21 H9 119.8
C27 C22 C6 121.8(2)
C27 C22 H10 119.1
C6 C22 H10 119.1
C30 C23 C9 120.3(2)
C30 C23 H11 119.9
C9 C23 H11 119.9
C7 C24 C29 119.7(2)
C7 C24 H12 120.1
C29 C24 H12 120.1
C26 C25 C2 120.7(2)
C26 C25 H13 119.6
C2 C25 H13 119.6
C25 C26 C30 120.3(2)
C25 C26 H14 119.8
C30 C26 H14 119.8
C22 C27 C21 119.4(2)
C22 C27 H15 120.3
C21 C27 H15 120.3
C17 C28 C15 120.2(2)
C17 C28 H16 119.9
C15 C28 H16 119.9
C18 C29 C24 119.5(2)
C18 C29 H17 120.2
C24 C29 H17 120.2
C23 C30 C26 120.7(2)
C23 C30 H18 119.7
C26 C30 H18 119.7

loop_
_geom_bond_atom_site_label_1
_geom_bond_atom_site_label_2
_geom_bond_distance
C1 C19 1.398(3)
C1 C16 1.418(3)
C1 C6 1.453(3)
C2 C3 1.400(3)
C2 C9 1.413(3)
C2 C25 1.429(3)
C3 C8 1.388(3)
C3 H1 0.9500
C4 C13 1.407(3)
C4 C7 1.415(3)
C4 C8 1.460(3)
C5 C12 1.388(3)
C5 C9 1.410(3)
C5 H2 0.9500
C6 C22 1.401(3)
C6 C20 1.412(3)
C7 C24 1.365(3)
C7 H3 0.9500
C8 C12 1.430(3)
C9 C23 1.417(3)
C10 C21 1.376(3)
C10 C20 1.418(3)
C10 H4 0.9500
C11 C14 1.387(3)
C11 C13 1.470(3)
C11 C20 1.470(3)
C12 C14 1.466(3)
C13 C18 1.403(3)
C14 C16 1.460(3)
C15 C19 1.369(3)
C15 C28 1.390(3)
C15 H5 0.9500
C16 C17 1.415(3)
C17 C28 1.373(3)
C17 H6 0.9500
C18 C29 1.378(3)
C18 H7 0.9500
C19 H8 0.9500
C21 C27 1.381(3)
C21 H9 0.9500
C22 C27 1.374(3)
C22 H10 0.9500
C23 C30 1.368(3)
C23 H11 0.9500
C24 C29 1.389(3)
C24 H12 0.9500
C25 C26 1.364(3)
C25 H13 0.9500
C26 C30 1.405(3)
C26 H14 0.9500
C27 H15 0.9500
C28 H16 0.9500
C29 H17 0.9500
C30 H18 0.9500

loop_
_geom_torsion_atom_site_label_1
_geom_torsion_atom_site_label_2
_geom_torsion_atom_site_label_3
_geom_torsion_atom_site_label_4
_geom_torsion
C9 C2 C3 C8 -1.1(4)
C25 C2 C3 C8 -179.9(2)
C19 C1 C6 C22 17.6(3)
C16 C1 C6 C22 -163.9(2)
C19 C1 C6 C20 -162.1(2)
C16 C1 C6 C20 16.4(3)
C13 C4 C7 C24 -1.5(3)
C8 C4 C7 C24 178.2(2)
C2 C3 C8 C12 -2.6(3)
C2 C3 C8 C4 177.2(2)
C13 C4 C8 C3 -166.7(2)
C7 C4 C8 C3 13.7(3)
C13 C4 C8 C12 13.2(3)
C7 C4 C8 C12 -166.5(2)
C12 C5 C9 C2 -0.8(3)
C12 C5 C9 C23 178.5(2)
C3 C2 C9 C5 2.8(3)
C25 C2 C9 C5 -178.3(2)
C3 C2 C9 C23 -176.5(2)
C25 C2 C9 C23 2.3(3)
C9 C5 C12 C8 -2.9(3)
C9 C5 C12 C14 -174.8(2)
C3 C8 C12 C5 4.5(3)
C4 C8 C12 C5 -175.3(2)
C3 C8 C12 C14 176.6(2)
C4 C8 C12 C14 -3.2(3)
C7 C4 C13 C18 3.1(3)
C8 C4 C13 C18 -176.5(2)
C7 C4 C13 C11 175.7(2)
C8 C4 C13 C11 -4.0(3)
C14 C11 C13 C18 156.5(2)
C20 C11 C13 C18 -24.2(3)
C14 C11 C13 C4 -15.8(3)
C20 C11 C13 C4 163.6(2)
C13 C11 C14 C16 -153.7(2)
C20 C11 C14 C16 27.0(3)
C13 C11 C14 C12 25.6(3)
C20 C11 C14 C12 -153.7(2)
C5 C12 C14 C11 155.4(2)
C8 C12 C14 C11 -16.4(3)
C5 C12 C14 C16 -25.3(3)
C8 C12 C14 C16 162.9(2)
C19 C1 C16 C17 2.6(3)
C6 C1 C16 C17 -176.0(2)
C19 C1 C16 C14 174.8(2)
C6 C1 C16 C14 -3.8(3)
C11 C14 C16 C17 153.6(2)
C12 C14 C16 C17 -25.7(3)
C11 C14 C16 C1 -18.3(3)
C12 C14 C16 C1 162.4(2)
C1 C16 C17 C28 -1.7(3)
C14 C16 C17 C28 -173.7(2)
C4 C13 C18 C29 -2.5(3)
C11 C13 C18 C29 -174.9(2)
C28 C15 C19 C1 0.3(4)
C16 C1 C19 C15 -2.0(3)
C6 C1 C19 C15 176.6(2)
C22 C6 C20 C10 0.7(3)
C1 C6 C20 C10 -179.6(2)
C22 C6 C20 C11 172.7(2)
C1 C6 C20 C11 -7.6(3)
C21 C10 C20 C6 -0.5(3)
C21 C10 C20 C11 -172.3(2)
C14 C11 C20 C6 -14.3(3)
C13 C11 C20 C6 166.3(2)
C14 C11 C20 C10 157.3(2)
C13 C11 C20 C10 -22.1(3)
C20 C10 C21 C27 0.0(4)
C20 C6 C22 C27 -0.3(4)
C1 C6 C22 C27 180.0(2)
C5 C9 C23 C30 178.9(2)
C2 C9 C23 C30 -1.7(4)
C4 C7 C24 C29 -1.0(4)
C3 C2 C25 C26 177.3(2)
C9 C2 C25 C26 -1.5(4)
C2 C25 C26 C30 0.1(4)
C6 C22 C27 C21 -0.2(4)
C10 C21 C27 C22 0.4(4)
C16 C17 C28 C15 0.1(3)
C19 C15 C28 C17 0.7(3)
C13 C18 C29 C24 0.1(4)
C7 C24 C29 C18 1.6(4)
C9 C23 C30 C26 0.3(4)
C25 C26 C30 C23 0.6(4)

loop_
_cod_related_entry_id
_cod_related_entry_database
_cod_related_entry_code
1 ChemSpider 19896714
